data_1532289
loop_
_publ_author_name
'Trounov, V.A.'
'Tserkovnaya, E.A.'
'Gurin, V.N.'
'Korsukova, M.M.'
'Derkachenko, L.I.'
'Nikanorov, S.P.'

_publ_section_title
;
 Effect of centrifugation on the crystal structure of barium nitrate
;
_journal_name_full 'Pis'ma v Zhurnal Tekhnicheskoi Fiziki'
_journal_page_first 89
_journal_page_last 94
_journal_volume 28
_journal_year 2002
_chemical_formula_sum 'Ba N2 O6'
_chemical_name_systematic 'Ba (N O3)2'
_space_group_IT_number 205
_symmetry_space_group_name_Hall '-P 2ac 2ab 3'
_symmetry_space_group_name_H-M 'P a -3'
_cell_angle_alpha 90
_cell_angle_beta 90
_cell_angle_gamma 90
_cell_formula_units_Z 4
_cell_length_a 8.11021
_cell_length_b 8.11021
_cell_length_c 8.11021
_cell_volume 533.453
_citation_journal_id_ASTM PZTFDD
_cod_data_source_file Trounov_PZTFDD_2002_831.cif
_cod_data_source_block Ba1N2O6
_cod_original_cell_volume 533.4532
_cod_original_formula_sum 'Ba1 N2 O6'
_cod_database_code 1532289

loop_
_symmetry_equiv_pos_as_xyz
x,y,z
-x+1/2,-y,z+1/2
x+1/2,-y+1/2,-z
-x,y+1/2,-z+1/2
z,x,y
-z+1/2,-x,y+1/2
z+1/2,-x+1/2,-y
-z,x+1/2,-y+1/2
y,z,x
y+1/2,-z+1/2,-x
-y,z+1/2,-x+1/2
-y+1/2,-z,x+1/2
-x,-y,-z
x-1/2,y,-z-1/2
-x-1/2,y-1/2,z
x,-y-1/2,z-1/2
-z,-x,-y
z-1/2,x,-y-1/2
-z-1/2,x-1/2,y
z,-x-1/2,y-1/2
-y,-z,-x
-y-1/2,z-1/2,x
y,-z-1/2,x-1/2
y-1/2,z,-x-1/2

loop_
_atom_site_label
_atom_site_type_symbol
_atom_site_fract_x
_atom_site_fract_y
_atom_site_fract_z
_atom_site_occupancy
_atom_site_U_iso_or_equiv
O1 O-2 0.2856 0.2888 0.4776 1 0.0
Ba1 Ba+2 0 0 0 1 0.0
N1 N+5 0.3519 0.3519 0.3519 1 0.0
